data_4034829
loop_
_publ_author_name
'Shangpliang, O. Risuklang'
'Kshiar, Baskhemlang'
'Wanniang, Kmendashisha'
'Marpna, Ibakyntiew D.'
'Lipon, Tyrchain Mitre'
'Laloo, Badaker M.'
'Myrboh, Bekington'

_publ_section_title
;
 Selenium Dioxide As an Alternative Reagent for the Direct
 \a-Selenoamidation of Aryl Methyl Ketones.
;
_journal_issue 10
_journal_name_full 'The Journal of organic chemistry'
_journal_page_first 5829
_journal_page_last 5835
_journal_paper_doi 10.1021/acs.joc.8b00558
_journal_volume 83
_journal_year 2018
_chemical_formula_moiety 'C13 H17 N O2 Se'
_chemical_formula_sum 'C13 H17 N O2 Se'
_chemical_formula_weight 298.24
_space_group_crystal_system monoclinic
_space_group_IT_number 14
_space_group_name_Hall '-P 2ybc'
_space_group_name_H-M_alt 'P 1 21/c 1'
_symmetry_Int_Tables_number 14
_atom_sites_solution_primary direct
_audit_creation_date 2017-06-07
_audit_creation_method
;
Olex2 1.2-ac21
(compiled 2015.09.16 svn.r134, GUI svn.r4998)
;
_cell_angle_alpha 90
_cell_angle_beta 94.073(16)
_cell_angle_gamma 90
_cell_formula_units_Z 8
_cell_length_a 7.6221(12)
_cell_length_b 24.039(3)
_cell_length_c 14.983(2)
_cell_measurement_reflns_used 1819
_cell_measurement_temperature 296.2(2)
_cell_measurement_theta_max 24.0950
_cell_measurement_theta_min 3.6860
_cell_volume 2738.4(7)
_computing_cell_refinement 'CrysAlisPro 1.171.38.43 (Rigaku OD, 2015)'
_computing_data_collection 'CrysAlisPro 1.171.38.43 (Rigaku OD, 2015)'
_computing_data_reduction 'CrysAlisPro 1.171.38.43 (Rigaku OD, 2015)'
_computing_molecular_graphics 'Olex2 (Dolomanov et al., 2009)'
_computing_publication_material 'Olex2 (Dolomanov et al., 2009)'
_computing_structure_refinement 'olex2.refine (Bourhis et al., 2015)'
_computing_structure_solution 'ShelXT (Sheldrick, 2015)'
_diffrn_ambient_environment air
_diffrn_ambient_temperature 296.2(2)
_diffrn_detector 'CCD plate'
_diffrn_detector_area_resol_mean 8.0640
_diffrn_detector_type Eos
_diffrn_measured_fraction_theta_full 0.9939
_diffrn_measured_fraction_theta_max 0.9931
_diffrn_measurement_details
;
List of Runs (angles in degrees, time in seconds):

  # Type    Start    End  Width  t~exp~   \w     \q     \k     \f   Frames
--------------------------------------------------------------------------
  1  \w    -44.00  23.00   1.00    4.92    --   19.93 -57.00   0.00   67
  2  \w     39.00  70.00   1.00    4.92    --   19.93 178.00-150.00   31
  3  \w    -48.00  57.00   1.00    4.92    --   19.93 -19.00-150.00  105
;
_diffrn_measurement_device 'four-circle diffractometer'
_diffrn_measurement_device_type 'Xcalibur, Eos, Gemini'
_diffrn_measurement_method '\w scans'
_diffrn_orient_matrix_type 'CrysAlisPro convention (1999,Acta A55,543-557)'
_diffrn_orient_matrix_UB_11 -0.0861757000
_diffrn_orient_matrix_UB_12 -0.0049821000
_diffrn_orient_matrix_UB_13 -0.0196791000
_diffrn_orient_matrix_UB_21 -0.0324260000
_diffrn_orient_matrix_UB_22 0.0223269000
_diffrn_orient_matrix_UB_23 0.0249498000
_diffrn_orient_matrix_UB_31 0.0157634000
_diffrn_orient_matrix_UB_32 0.0185709000
_diffrn_orient_matrix_UB_33 -0.0352778000
_diffrn_radiation_monochromator graphite
_diffrn_radiation_probe x-ray
_diffrn_radiation_type 'Mo K\a'
_diffrn_radiation_wavelength 0.71073
_diffrn_reflns_av_R_equivalents 0.0363
_diffrn_reflns_av_unetI/netI 0.0718
_diffrn_reflns_limit_h_max 9
_diffrn_reflns_limit_h_min -10
_diffrn_reflns_limit_k_max 30
_diffrn_reflns_limit_k_min -30
_diffrn_reflns_limit_l_max 11
_diffrn_reflns_limit_l_min -20
_diffrn_reflns_number 10934
_diffrn_reflns_theta_full 26.0000
_diffrn_reflns_theta_max 26.37
_diffrn_reflns_theta_min 3.38
_diffrn_source 'fine-focus sealed X-ray tube'
_diffrn_source_type 'Enhance (Mo) X-ray Source'
_exptl_absorpt_coefficient_mu 2.733
_exptl_absorpt_correction_T_max 1.00000
_exptl_absorpt_correction_T_min 0.56857
_exptl_absorpt_correction_type multi-scan
_exptl_absorpt_process_details
;
CrysAlisPro 1.171.38.43 (Rigaku Oxford Diffraction, 2015)
Empirical absorption correction using spherical harmonics,
 implemented in SCALE3 ABSPACK scaling algorithm.
;
_exptl_crystal_colour yellow
_exptl_crystal_colour_primary yellow
_exptl_crystal_density_diffrn 1.4468
_exptl_crystal_description block
_exptl_crystal_F_000 1215.8596
_exptl_crystal_size_max 0.31
_exptl_crystal_size_mid 0.29
_exptl_crystal_size_min 0.23
_refine_diff_density_max 0.5726
_refine_diff_density_min -0.9247
_refine_diff_density_rms 0.1493
_refine_ls_d_res_high 0.8000
_refine_ls_d_res_low 6.0358
_refine_ls_goodness_of_fit_ref 1.0366
_refine_ls_hydrogen_treatment constr
_refine_ls_matrix_type full
_refine_ls_number_constraints 52
_refine_ls_number_parameters 312
_refine_ls_number_reflns 5576
_refine_ls_number_restraints 0
_refine_ls_restrained_S_all 1.0366
_refine_ls_R_factor_all 0.0975
_refine_ls_R_factor_gt 0.0494
_refine_ls_shift/su_max 0.0311
_refine_ls_shift/su_mean 0.0074
_refine_ls_structure_factor_coef Fsqd
_refine_ls_weighting_details 'w=1/[\s^2^(Fo^2^)+(0.0389P)^2^] where P=(Fo^2^+2Fc^2^)/3'
_refine_ls_weighting_scheme calc
_refine_ls_wR_factor_gt 0.0895
_refine_ls_wR_factor_ref 0.1106
_reflns_Friedel_coverage 0.0
_reflns_limit_h_max 9
_reflns_limit_h_min -9
_reflns_limit_k_max 30
_reflns_limit_k_min 0
_reflns_limit_l_max 18
_reflns_limit_l_min 0
_reflns_number_gt 3529
_reflns_number_total 5576
_reflns_threshold_expression I>=2u(I)
_cod_data_source_file jo8b00558_si_002.cif
_cod_data_source_block R-287
_cod_depositor_comments
;

2020-08-05
Z value and formula fixed to values more according to usual
chemical conventions.                 miguel
;
_cod_original_formula_sum 'C26 H34 N2 O4 Se2'
_cod_original_formula_weight 596.49
_cod_original_formula_moiety '2(C13 H17 N O2 Se)'
_cod_original_formula_units_Z 4
_cod_original_cell_volume 2738.3(7)
_cod_database_code 4034829
_chemical_oxdiff_formula C17H17NOSe
_reflns_odcompleteness_completeness 99.20
_reflns_odcompleteness_iscentric 1
_reflns_odcompleteness_theta 26.32
_olex2_refinement_description
;
1. Fixed Uiso
 At 1.2 times of:
  All C(H) groups, All C(H,H) groups
 At 1.5 times of:
  All C(H,H,H) groups
2.a Secondary CH2 refined with riding coordinates:
 C29(H29a,H29b), C12(H12a,H12b), C10(H10a,H10b), C27(H27a,H27b)
2.b Aromatic/amide H refined with riding coordinates:
 C6(H6), C20(H20), C23(H23), C3(H3), C5(H5), C21(H21), C4(H4), C22(H22)
2.c Idealised Me refined as rotating group:
 C11(H11a,H11b,H11c), C28(H28a,H28b,H28c), C30(H30a,H30b,H30c), C17(H17a,H17b,
 H17c), C13(H13a,H13b,H13c), C34(H34a,H34b,H34c)
;
_olex2_date_sample_data_collection 2017-06-07
_olex2_submission_special_instructions 'No special instructions were received'
_oxdiff_exptl_absorpt_empirical_details
;
Empirical correction (ABSPACK) includes:
- Absorption correction using spherical harmonics
- Frame scaling
;
_oxdiff_exptl_absorpt_empirical_full_max 1.706
_oxdiff_exptl_absorpt_empirical_full_min 0.807

loop_
_space_group_symop_id
_space_group_symop_operation_xyz
1 x,y,z
2 -x,y+1/2,-z+1/2
3 -x,-y,-z
4 x,-y-1/2,z-1/2

loop_
_atom_site_label
_atom_site_type_symbol
_atom_site_fract_x
_atom_site_fract_y
_atom_site_fract_z
_atom_site_U_iso_or_equiv
_atom_site_adp_type
_atom_site_occupancy
_atom_site_refinement_flags_posn
Se14 Se 0.49660(5) 0.509473(18) 0.24465(3) 0.05339(15) Uani 1.000000 .
Se31 Se 0.52584(6) 0.258576(18) -0.01029(3) 0.06240(17) Uani 1.000000 .
O33 O 0.6732(4) 0.31745(11) 0.20623(16) 0.0577(8) Uani 1.000000 .
O16 O 0.2417(4) 0.53505(12) 0.43950(17) 0.0618(8) Uani 1.000000 .
O15 O 0.0550(4) 0.46317(11) 0.21731(17) 0.0629(8) Uani 1.000000 .
O32 O 0.9403(4) 0.31321(12) -0.01474(17) 0.0658(8) Uani 1.000000 .
N9 N 0.1987(4) 0.57806(12) 0.24659(19) 0.0419(7) Uani 1.000000 .
N26 N 0.6016(4) 0.37084(12) 0.02967(18) 0.0409(7) Uani 1.000000 .
C8 C 0.2699(5) 0.52937(15) 0.2590(2) 0.0392(8) Uani 1.000000 .
C18 C 0.9152(5) 0.28487(15) 0.1344(2) 0.0430(9) Uani 1.000000 .
C19 C 0.8291(5) 0.29035(15) 0.2135(2) 0.0435(9) Uani 1.000000 .
C1 C 0.1801(5) 0.45144(15) 0.3650(2) 0.0418(9) Uani 1.000000 .
C7 C 0.1544(5) 0.48034(16) 0.2780(2) 0.0442(9) Uani 1.000000 .
C24 C 0.8447(5) 0.30686(15) 0.0463(2) 0.0438(9) Uani 1.000000 .
C25 C 0.6532(5) 0.31959(15) 0.0261(2) 0.0409(9) Uani 1.000000 .
C2 C 0.2260(5) 0.47877(17) 0.4449(3) 0.0462(10) Uani 1.000000 .
C29 C 0.7160(5) 0.41546(15) 0.0687(2) 0.0480(10) Uani 1.000000 .
H29a H 0.6501(5) 0.43742(15) 0.1091(2) 0.0576(12) Uiso 1.000000 R
H29b H 0.8144(5) 0.39875(15) 0.1035(2) 0.0576(12) Uiso 1.000000 R
C11 C -0.1080(5) 0.59350(17) 0.1835(3) 0.0613(12) Uani 1.000000 .
H11a H -0.0667(18) 0.6211(7) 0.1438(8) 0.0920(18) Uiso 1.000000 GR
H11b H -0.113(2) 0.5580(3) 0.1541(9) 0.0920(18) Uiso 1.000000 GR
H11c H -0.2235(9) 0.6034(10) 0.1999(3) 0.0920(18) Uiso 1.000000 GR
C6 C 0.1564(5) 0.39470(17) 0.3661(3) 0.0569(11) Uani 1.000000 .
H6 H 0.1236(5) 0.37614(17) 0.3131(3) 0.0683(13) Uiso 1.000000 R
C12 C 0.3002(5) 0.62650(16) 0.2203(3) 0.0558(11) Uani 1.000000 .
H12a H 0.3924(5) 0.61434(16) 0.1833(3) 0.0670(13) Uiso 1.000000 R
H12b H 0.2236(5) 0.65158(16) 0.1850(3) 0.0670(13) Uiso 1.000000 R
C10 C 0.0157(5) 0.59023(16) 0.2665(3) 0.0505(10) Uani 1.000000 .
H10a H -0.0248(5) 0.56143(16) 0.3055(3) 0.0606(13) Uiso 1.000000 R
H10b H 0.0129(5) 0.62532(16) 0.2984(3) 0.0606(13) Uiso 1.000000 R
C20 C 0.9053(6) 0.26959(16) 0.2939(3) 0.0560(11) Uani 1.000000 .
H20 H 0.8473(6) 0.27327(16) 0.3461(3) 0.0672(13) Uiso 1.000000 R
C23 C 1.0785(5) 0.25851(16) 0.1389(3) 0.0579(11) Uani 1.000000 .
H23 H 1.1377(5) 0.25436(16) 0.0871(3) 0.0695(13) Uiso 1.000000 R
C27 C 0.4187(5) 0.38657(18) 0.0017(3) 0.0625(12) Uani 1.000000 .
H27a H 0.4181(5) 0.42301(18) -0.0261(3) 0.0750(14) Uiso 1.000000 R
H27b H 0.3708(5) 0.36017(18) -0.0425(3) 0.0750(14) Uiso 1.000000 R
C3 C 0.2478(5) 0.4490(2) 0.5242(3) 0.0614(12) Uani 1.000000 .
H3 H 0.2774(5) 0.4672(2) 0.5779(3) 0.0737(14) Uiso 1.000000 R
C5 C 0.1805(6) 0.3651(2) 0.4443(3) 0.0726(13) Uani 1.000000 .
H5 H 0.1665(6) 0.3267(2) 0.4441(3) 0.0871(16) Uiso 1.000000 R
C28 C 0.3041(5) 0.38783(19) 0.0786(3) 0.0758(14) Uani 1.000000 .
H28a H 0.1869(11) 0.3984(13) 0.0576(5) 0.114(2) Uiso 1.000000 GR
H28b H 0.302(3) 0.3516(4) 0.1055(13) 0.114(2) Uiso 1.000000 GR
H28c H 0.350(2) 0.4143(10) 0.1222(10) 0.114(2) Uiso 1.000000 GR
C21 C 1.0640(7) 0.24400(17) 0.2959(4) 0.0717(13) Uani 1.000000 .
H21 H 1.1132(7) 0.22993(17) 0.3498(4) 0.0860(16) Uiso 1.000000 R
C4 C 0.2253(6) 0.3926(2) 0.5225(3) 0.0729(14) Uani 1.000000 .
H4 H 0.2407(6) 0.3725(2) 0.5756(3) 0.0875(17) Uiso 1.000000 R
C22 C 1.1545(6) 0.23832(18) 0.2196(4) 0.0758(14) Uani 1.000000 .
H22 H 1.2642(6) 0.22127(18) 0.2223(4) 0.0910(17) Uiso 1.000000 R
C30 C 0.7853(6) 0.45315(17) -0.0003(3) 0.0728(14) Uani 1.000000 .
H30a H 0.6887(6) 0.4683(10) -0.0371(13) 0.109(2) Uiso 1.000000 GR
H30b H 0.851(3) 0.4829(7) 0.0290(3) 0.109(2) Uiso 1.000000 GR
H30c H 0.860(3) 0.4324(3) -0.0368(13) 0.109(2) Uiso 1.000000 GR
C17 C 0.2790(6) 0.5665(2) 0.5193(3) 0.0715(13) Uani 1.000000 .
H17a H 0.288(4) 0.6052(2) 0.5045(3) 0.107(2) Uiso 1.000000 GR
H17b H 0.1862(19) 0.5614(10) 0.5586(9) 0.107(2) Uiso 1.000000 GR
H17c H 0.388(2) 0.5542(8) 0.5485(10) 0.107(2) Uiso 1.000000 GR
C13 C 0.3813(6) 0.65700(18) 0.3008(3) 0.0821(14) Uani 1.000000 .
H13a H 0.450(3) 0.6876(8) 0.2814(3) 0.123(2) Uiso 1.000000 GR
H13b H 0.2900(6) 0.6708(11) 0.3357(11) 0.123(2) Uiso 1.000000 GR
H13c H 0.455(3) 0.6321(4) 0.3364(11) 0.123(2) Uiso 1.000000 GR
C34 C 0.5930(7) 0.3330(2) 0.2848(3) 0.0894(17) Uani 1.000000 .
H34a H 0.492(3) 0.3559(12) 0.2692(3) 0.134(3) Uiso 1.000000 GR
H34b H 0.556(4) 0.3002(2) 0.3150(13) 0.134(3) Uiso 1.000000 GR
H34c H 0.6758(16) 0.3533(13) 0.3236(11) 0.134(3) Uiso 1.000000 GR

loop_
_atom_site_aniso_label
_atom_site_aniso_U_11
_atom_site_aniso_U_22
_atom_site_aniso_U_33
_atom_site_aniso_U_12
_atom_site_aniso_U_13
_atom_site_aniso_U_23
Se14 0.0404(2) 0.0633(3) 0.0566(3) 0.00094(19) 0.0039(2) -0.0080(2)
Se31 0.0593(3) 0.0596(3) 0.0678(3) -0.0138(2) 0.0007(2) -0.0201(3)
O33 0.0601(18) 0.077(2) 0.0373(14) 0.0164(15) 0.0105(14) 0.0020(15)
O16 0.080(2) 0.0641(19) 0.0408(16) -0.0053(16) 0.0012(15) -0.0131(16)
O15 0.0700(19) 0.0648(19) 0.0513(16) -0.0217(16) -0.0130(16) -0.0032(16)
O32 0.0533(17) 0.095(2) 0.0507(16) 0.0020(16) 0.0184(15) 0.0030(17)
N9 0.0363(17) 0.0460(18) 0.0431(18) -0.0039(15) 0.0006(15) 0.0009(17)
N26 0.0374(16) 0.0461(18) 0.0381(17) -0.0006(15) -0.0046(14) -0.0015(16)
C8 0.039(2) 0.047(2) 0.0311(19) -0.0065(18) -0.0019(16) -0.0003(19)
C18 0.040(2) 0.037(2) 0.052(2) -0.0062(17) 0.0013(19) 0.001(2)
C19 0.050(2) 0.039(2) 0.042(2) -0.0060(18) 0.001(2) 0.0023(19)
C1 0.0352(19) 0.051(2) 0.039(2) -0.0024(18) 0.0030(17) -0.001(2)
C7 0.046(2) 0.048(2) 0.039(2) -0.0018(19) 0.0038(19) -0.008(2)
C24 0.045(2) 0.044(2) 0.043(2) -0.0023(18) 0.0061(19) -0.007(2)
C25 0.043(2) 0.049(2) 0.0308(19) -0.0008(18) 0.0047(17) -0.0060(19)
C2 0.037(2) 0.058(3) 0.044(2) -0.0005(19) 0.0055(18) 0.002(2)
C29 0.051(2) 0.045(2) 0.047(2) -0.0080(19) -0.000(2) -0.007(2)
C11 0.038(2) 0.072(3) 0.072(3) -0.004(2) -0.005(2) 0.011(3)
C6 0.057(3) 0.053(3) 0.060(3) -0.002(2) 0.004(2) 0.004(2)
C12 0.041(2) 0.049(2) 0.077(3) -0.0049(19) 0.004(2) 0.007(2)
C10 0.042(2) 0.055(3) 0.055(2) 0.0026(19) 0.008(2) 0.004(2)
C20 0.070(3) 0.048(2) 0.049(2) -0.006(2) -0.006(2) 0.007(2)
C23 0.048(2) 0.051(2) 0.075(3) 0.003(2) 0.003(2) -0.000(2)
C27 0.050(2) 0.060(3) 0.074(3) 0.005(2) -0.022(2) -0.004(3)
C3 0.053(3) 0.088(4) 0.043(2) -0.001(2) 0.005(2) 0.007(3)
C5 0.080(3) 0.059(3) 0.079(3) 0.002(3) 0.004(3) 0.019(3)
C28 0.040(2) 0.084(3) 0.103(3) -0.001(2) 0.002(3) -0.016(3)
C21 0.077(3) 0.056(3) 0.077(3) -0.002(3) -0.028(3) 0.009(3)
C4 0.065(3) 0.088(4) 0.066(3) 0.007(3) 0.003(3) 0.035(3)
C22 0.051(3) 0.061(3) 0.112(4) 0.013(2) -0.012(3) 0.016(3)
C30 0.090(4) 0.054(3) 0.073(3) -0.026(3) -0.002(3) 0.000(3)
C17 0.072(3) 0.085(3) 0.057(3) -0.011(3) 0.002(2) -0.028(3)
C13 0.066(3) 0.058(3) 0.118(4) -0.012(2) -0.026(3) -0.005(3)
C34 0.106(4) 0.114(4) 0.051(3) 0.037(3) 0.025(3) 0.002(3)

loop_
_atom_type_symbol
_atom_type_scat_dispersion_real
_atom_type_scat_dispersion_imag
_atom_type_scat_Cromer_Mann_a1
_atom_type_scat_Cromer_Mann_a2
_atom_type_scat_Cromer_Mann_a3
_atom_type_scat_Cromer_Mann_a4
_atom_type_scat_Cromer_Mann_b1
_atom_type_scat_Cromer_Mann_b2
_atom_type_scat_Cromer_Mann_b3
_atom_type_scat_Cromer_Mann_b4
_atom_type_scat_Cromer_Mann_c
_atom_type_scat_source
_atom_type_scat_dispersion_source
H 0.00000 0.00000 0.49300 0.32291 0.14019 0.04081 10.51090 26.12570 3.14236 57.79970 0.0030380000826 'International Tables Volume C Table 6.1.1.4 (pp. 500-502)' 'Henke, Gullikson and Davis, At. Data and Nucl. Data Tables, 1993, 54, 2'
C 0.00347 0.00161 2.31000 1.02000 1.58860 0.86500 20.84390 10.20750 0.56870 51.65120 0.215599998832 'International Tables Volume C Table 6.1.1.4 (pp. 500-502)' 'Henke, Gullikson and Davis, At. Data and Nucl. Data Tables, 1993, 54, 2'
O 0.01158 0.00611 3.04850 2.28680 1.54630 0.86700 13.27710 5.70110 0.32390 32.90890 0.250800013542 'International Tables Volume C Table 6.1.1.4 (pp. 500-502)' 'Henke, Gullikson and Davis, At. Data and Nucl. Data Tables, 1993, 54, 2'
Se -0.08110 2.30834 17.00060 5.81960 3.97310 4.35430 2.40980 0.27260 15.23720 43.81630 2.84089994431 'International Tables Volume C Table 6.1.1.4 (pp. 500-502)' 'Henke, Gullikson and Davis, At. Data and Nucl. Data Tables, 1993, 54, 2'
N 0.00653 0.00323 12.21260 3.13220 2.01250 1.16630 0.00570 9.89330 28.99750 0.58260 -11.5290002823 'International Tables Volume C Table 6.1.1.4 (pp. 500-502)' 'Henke, Gullikson and Davis, At. Data and Nucl. Data Tables, 1993, 54, 2'

loop_
_geom_angle_atom_site_label_1
_geom_angle_atom_site_label_2
_geom_angle_atom_site_label_3
_geom_angle
C34 O33 C19 119.3(3)
C17 O16 C2 119.4(3)
C12 N9 C8 122.1(3)
C10 N9 C8 122.7(3)
C10 N9 C12 114.9(3)
C29 N26 C25 122.3(3)
C27 N26 C25 121.0(3)
C27 N26 C29 116.5(3)
N9 C8 Se14 127.6(3)
C7 C8 Se14 112.8(3)
C7 C8 N9 119.2(3)
C24 C18 C19 123.8(3)
C23 C18 C19 118.1(4)
C23 C18 C24 118.1(4)
C18 C19 O33 116.0(3)
C20 C19 O33 123.6(3)
C20 C19 C18 120.4(4)
C2 C1 C7 123.2(3)
C6 C1 C7 117.9(4)
C6 C1 C2 118.9(4)
C8 C7 O15 117.7(3)
C1 C7 O15 122.5(3)
C1 C7 C8 119.4(3)
C18 C24 O32 120.9(3)
C25 C24 O32 116.6(3)
C25 C24 C18 122.5(3)
N26 C25 Se31 128.4(3)
C24 C25 Se31 112.7(3)
C24 C25 N26 118.6(3)
C1 C2 O16 115.9(3)
C3 C2 O16 124.0(4)
C3 C2 C1 120.1(4)
H29a C29 N26 108.95(17)
H29b C29 N26 108.95(19)
H29b C29 H29a 107.8
C30 C29 N26 113.1(3)
C30 C29 H29a 108.9(2)
C30 C29 H29b 108.9(2)
H11b C11 H11a 109.5
H11c C11 H11a 109.5
H11c C11 H11b 109.5
C10 C11 H11a 109.5
C10 C11 H11b 109.5
C10 C11 H11c 109.5
H6 C6 C1 119.5(3)
C5 C6 C1 121.0(4)
C5 C6 H6 119.5(3)
H12a C12 N9 109.34(19)
H12b C12 N9 109.3(2)
H12b C12 H12a 108.0
C13 C12 N9 111.4(3)
C13 C12 H12a 109.3(2)
C13 C12 H12b 109.3(2)
C11 C10 N9 112.8(3)
H10a C10 N9 109.02(19)
H10a C10 C11 109.0(2)
H10b C10 N9 109.02(19)
H10b C10 C11 109.0(2)
H10b C10 H10a 107.8
H20 C20 C19 120.0(2)
C21 C20 C19 119.9(4)
C21 C20 H20 120.0(3)
H23 C23 C18 119.5(3)
C22 C23 C18 121.1(4)
C22 C23 H23 119.5(3)
H27a C27 N26 109.2(2)
H27b C27 N26 109.2(2)
H27b C27 H27a 107.9
C28 C27 N26 112.2(3)
C28 C27 H27a 109.2(2)
C28 C27 H27b 109.2(2)
H3 C3 C2 120.3(3)
C4 C3 C2 119.3(4)
C4 C3 H3 120.3(3)
H5 C5 C6 120.3(3)
C4 C5 C6 119.4(4)
C4 C5 H5 120.3(3)
H28a C28 C27 109.5
H28b C28 C27 109.5
H28b C28 H28a 109.5
H28c C28 C27 109.5
H28c C28 H28a 109.5
H28c C28 H28b 109.5
H21 C21 C20 119.2(3)
C22 C21 C20 121.5(5)
C22 C21 H21 119.2(3)
C5 C4 C3 121.2(4)
H4 C4 C3 119.4(3)
H4 C4 C5 119.4(3)
C21 C22 C23 118.9(4)
H22 C22 C23 120.6(3)
H22 C22 C21 120.6(3)
H30a C30 C29 109.5
H30b C30 C29 109.5
H30b C30 H30a 109.5
H30c C30 C29 109.5
H30c C30 H30a 109.5
H30c C30 H30b 109.5
H17a C17 O16 109.5
H17b C17 O16 109.5
H17b C17 H17a 109.5
H17c C17 O16 109.5
H17c C17 H17a 109.5
H17c C17 H17b 109.5
H13a C13 C12 109.5
H13b C13 C12 109.5
H13b C13 H13a 109.5
H13c C13 C12 109.5
H13c C13 H13a 109.5
H13c C13 H13b 109.5
H34a C34 O33 109.5
H34b C34 O33 109.5
H34b C34 H34a 109.5
H34c C34 O33 109.5
H34c C34 H34a 109.5
H34c C34 H34b 109.5

loop_
_geom_bond_atom_site_label_1
_geom_bond_atom_site_label_2
_geom_bond_distance
Se14 C8 1.821(4)
Se31 C25 1.821(4)
O33 C19 1.353(4)
O33 C34 1.415(4)
O16 C2 1.361(5)
O16 C17 1.426(4)
O15 C7 1.214(4)
O32 C24 1.219(4)
N9 C8 1.298(4)
N9 C12 1.467(4)
N9 C10 1.477(4)
N26 C25 1.295(4)
N26 C29 1.477(4)
N26 C27 1.476(5)
C8 C7 1.510(5)
C18 C19 1.402(5)
C18 C24 1.485(5)
C18 C23 1.394(5)
C19 C20 1.391(5)
C1 C7 1.477(5)
C1 C2 1.389(5)
C1 C6 1.376(5)
C24 C25 1.501(5)
C2 C3 1.387(5)
C29 H29a 0.9700
C29 H29b 0.9700
C29 C30 1.498(5)
C11 H11a 0.9600
C11 H11b 0.9600
C11 H11c 0.9600
C11 C10 1.509(5)
C6 H6 0.9300
C6 C5 1.372(5)
C12 H12a 0.9700
C12 H12b 0.9700
C12 C13 1.506(5)
C10 H10a 0.9700
C10 H10b 0.9700
C20 H20 0.9300
C20 C21 1.356(6)
C23 H23 0.9300
C23 C22 1.390(6)
C27 H27a 0.9700
C27 H27b 0.9700
C27 C28 1.495(5)
C3 H3 0.9300
C3 C4 1.366(6)
C5 H5 0.9300
C5 C4 1.367(6)
C28 H28a 0.9600
C28 H28b 0.9600
C28 H28c 0.9600
C21 H21 0.9300
C21 C22 1.383(6)
C4 H4 0.9300
C22 H22 0.9300
C30 H30a 0.9600
C30 H30b 0.9600
C30 H30c 0.9600
C17 H17a 0.9600
C17 H17b 0.9600
C17 H17c 0.9600
C13 H13a 0.9600
C13 H13b 0.9600
C13 H13c 0.9600
C34 H34a 0.9600
C34 H34b 0.9600
C34 H34c 0.9600
